data_7156427
loop_
_publ_author_name
'Su, Lin'
'Yu, Zheng'
'Ren, Peiling'
'Luo, Zhi'
'Hou, Wei'
'Xu, Hongtao'

_publ_section_title
;
 Ruthenium(ii)-catalyzed synthesis of indazolone-fused cinnolines via C-H
 coupling with diazo compounds.
;
_journal_issue 39
_journal_name_full 'Organic &amp; biomolecular chemistry'
_journal_page_first 7236
_journal_page_last 7244
_journal_paper_doi 10.1039/c8ob02071j
_journal_volume 16
_journal_year 2018
_chemical_formula_moiety 'C24 H17 Br N2 O3'
_chemical_formula_sum 'C24 H17 Br N2 O3'
_chemical_formula_weight 461.30
_space_group_crystal_system monoclinic
_space_group_IT_number 14
_space_group_name_Hall '-P 2ybc'
_space_group_name_H-M_alt 'P 1 21/c 1'
_symmetry_space_group_name_Hall '-P 2ybc'
_symmetry_space_group_name_H-M 'P 1 21/c 1'
_atom_sites_solution_hydrogens geom
_atom_sites_solution_primary dual
_audit_block_doi 10.5517/ccdc.csd.cc1zpkjr
_audit_creation_date 2018-04-09
_audit_creation_method
;
Olex2 1.2
(compiled 2018.04.03 svn.r3497 for OlexSys, GUI svn.r5486)
;
_audit_update_record
;
2018-05-05 deposited with the CCDC.
2018-09-12 downloaded from the CCDC.
;
_cell_angle_alpha 90
_cell_angle_beta 105.717(12)
_cell_angle_gamma 90
_cell_formula_units_Z 4
_cell_length_a 8.811(3)
_cell_length_b 20.892(8)
_cell_length_c 10.950(4)
_cell_measurement_reflns_used 2513
_cell_measurement_temperature 173
_cell_measurement_theta_max 23.668
_cell_measurement_theta_min 2.401
_cell_volume 1940.3(12)
_computing_cell_refinement 'SAINT v8.34A (Bruker, 2013)'
_computing_data_reduction 'SAINT v8.34A (Bruker, 2013)'
_computing_molecular_graphics 'Olex2 (Dolomanov et al., 2009)'
_computing_publication_material 'Olex2 (Dolomanov et al., 2009)'
_computing_structure_refinement 'ShelXL (Sheldrick, 2015)'
_computing_structure_solution 'ShelXT (Sheldrick, 2015)'
_diffrn_ambient_temperature 173
_diffrn_measured_fraction_theta_full 0.991
_diffrn_measured_fraction_theta_max 0.982
_diffrn_measurement_device_type 'Bruker APEX-II CCD'
_diffrn_measurement_method '\f and \w scans'
_diffrn_radiation_type MoK\a
_diffrn_radiation_wavelength 0.71073
_diffrn_reflns_av_R_equivalents 0.0623
_diffrn_reflns_av_unetI/netI 0.0806
_diffrn_reflns_Laue_measured_fraction_full 0.991
_diffrn_reflns_Laue_measured_fraction_max 0.982
_diffrn_reflns_limit_h_max 10
_diffrn_reflns_limit_h_min -11
_diffrn_reflns_limit_k_max 26
_diffrn_reflns_limit_k_min -21
_diffrn_reflns_limit_l_max 13
_diffrn_reflns_limit_l_min -13
_diffrn_reflns_number 12115
_diffrn_reflns_point_group_measured_fraction_full 0.991
_diffrn_reflns_point_group_measured_fraction_max 0.982
_diffrn_reflns_theta_full 25.242
_diffrn_reflns_theta_max 26.496
_diffrn_reflns_theta_min 2.164
_diffrn_standards_number 0
_exptl_absorpt_coefficient_mu 2.149
_exptl_absorpt_correction_T_max 0.7454
_exptl_absorpt_correction_T_min 0.3894
_exptl_absorpt_correction_type multi-scan
_exptl_absorpt_process_details
'SADABS-2014/5 (Bruker,2014/5) was used for absorption correction. wR2(int) was 0.1238 before and 0.0618 after correction. The Ratio of minimum to maximum transmission is 0.5224. The \l/2 correction factor is 0.00150.'
_exptl_crystal_colour yellow
_exptl_crystal_colour_primary yellow
_exptl_crystal_density_diffrn 1.579
_exptl_crystal_description block
_exptl_crystal_F_000 936
_exptl_crystal_size_max 0.28
_exptl_crystal_size_mid 0.15
_exptl_crystal_size_min 0.12
_refine_diff_density_max 0.539
_refine_diff_density_min -0.708
_refine_diff_density_rms 0.091
_refine_ls_extinction_coef 0.0040(9)
_refine_ls_extinction_expression Fc^*^=kFc[1+0.001xFc^2^\l^3^/sin(2\q)]^-1/4^
_refine_ls_extinction_method 'SHELXL-2014/7 (Sheldrick 2014'
_refine_ls_goodness_of_fit_ref 1.042
_refine_ls_hydrogen_treatment constr
_refine_ls_matrix_type full
_refine_ls_number_parameters 273
_refine_ls_number_reflns 3940
_refine_ls_number_restraints 18
_refine_ls_restrained_S_all 1.068
_refine_ls_R_factor_all 0.0661
_refine_ls_R_factor_gt 0.0458
_refine_ls_shift/su_max 0.001
_refine_ls_shift/su_mean 0.000
_refine_ls_structure_factor_coef Fsqd
_refine_ls_weighting_details 'w=1/[\s^2^(Fo^2^)+(0.0541P)^2^] where P=(Fo^2^+2Fc^2^)/3'
_refine_ls_weighting_scheme calc
_refine_ls_wR_factor_gt 0.1138
_refine_ls_wR_factor_ref 0.1245
_reflns_Friedel_coverage 0.000
_reflns_number_gt 3009
_reflns_number_total 3940
_reflns_threshold_expression 'I > 2\s(I)'
_cod_data_source_file c8ob02071j2.cif
_cod_data_source_block mo_20180288-xht_0m
_cod_depositor_comments 'Adding full bibliography for 7156427.cif.'
_cod_database_code 7156427
_shelx_shelxl_version_number 2014/7
_shelx_space_group_comment
;
The symmetry employed for this shelxl refinement is uniquely defined
by the following loop, which should always be used as a source of
symmetry information in preference to the above space-group names.
They are only intended as comments.
;
_shelx_estimated_absorpt_t_max 0.783
_shelx_estimated_absorpt_t_min 0.584
_olex2_refinement_description
;
1. Fixed Uiso
 At 1.2 times of:
  All C(H) groups, All C(H,H) groups
 At 1.5 times of:
  All C(H,H,H) groups
2. Uiso/Uaniso restraints and constraints
Uanis(C24) \\sim Ueq, Uanis(C23) \\sim Ueq, Uanis(O2) \\sim Ueq: with sigma of
0.005 and sigma for terminal atoms of 0.01
3.a Secondary CH2 refined with riding coordinates:
 C23(H23A,H23B)
3.b Aromatic/amide H refined with riding coordinates:
 C2(H2), C3(H3), C4(H4), C5(H5), C9(H9), C10(H10), C12(H12), C17(H17),
 C18(H18), C19(H19), C20(H20), C21(H21)
3.c Idealised Me refined as rotating group:
 C24(H24A,H24B,H24C)
;
_olex2_submission_special_instructions 'No special instructions were received'

loop_
_space_group_symop_operation_xyz
'x, y, z'
'-x, y+1/2, -z+1/2'
'-x, -y, -z'
'x, -y-1/2, z-1/2'

loop_
_atom_site_label
_atom_site_type_symbol
_atom_site_fract_x
_atom_site_fract_y
_atom_site_fract_z
_atom_site_U_iso_or_equiv
_atom_site_adp_type
_atom_site_occupancy
_atom_site_site_symmetry_order
_atom_site_calc_flag
_atom_site_refinement_flags_posn
_atom_site_refinement_flags_adp
Br1 Br 1.17192(4) 0.61137(2) 0.82142(3) 0.03542(16) Uani 1 1 d . .
O1 O 0.9122(3) 0.33476(12) 0.6821(2) 0.0410(6) Uani 1 1 d . .
O2 O 0.8436(5) 0.39834(13) 0.8206(2) 0.0633(10) Uani 1 1 d . U
O3 O 0.6272(3) 0.57761(12) 0.2246(2) 0.0437(7) Uani 1 1 d . .
N1 N 0.6630(3) 0.50055(13) 0.3823(2) 0.0232(6) Uani 1 1 d . .
N2 N 0.5894(3) 0.44167(13) 0.3996(2) 0.0241(6) Uani 1 1 d . .
C1 C 0.4667(4) 0.48218(16) 0.2062(3) 0.0272(7) Uani 1 1 d . .
C2 C 0.3538(4) 0.48534(18) 0.0896(3) 0.0374(9) Uani 1 1 d . .
H2 H 0.3530 0.5200 0.0333 0.045 Uiso 1 1 calc R .
C3 C 0.2441(4) 0.4375(2) 0.0577(3) 0.0411(9) Uani 1 1 d . .
H3 H 0.1675 0.4383 -0.0223 0.049 Uiso 1 1 calc R .
C4 C 0.2441(4) 0.38756(17) 0.1422(3) 0.0343(8) Uani 1 1 d . .
H4 H 0.1663 0.3551 0.1182 0.041 Uiso 1 1 calc R .
C5 C 0.3529(4) 0.38355(16) 0.2593(3) 0.0307(8) Uani 1 1 d . .
H5 H 0.3502 0.3496 0.3165 0.037 Uiso 1 1 calc R .
C6 C 0.4670(4) 0.43171(16) 0.2899(3) 0.0240(7) Uani 1 1 d . .
C7 C 0.5894(4) 0.52684(16) 0.2636(3) 0.0301(8) Uani 1 1 d . .
C8 C 0.7810(3) 0.52733(15) 0.4845(3) 0.0220(7) Uani 1 1 d . .
C9 C 0.8465(4) 0.58601(16) 0.4716(3) 0.0273(7) Uani 1 1 d . .
H9 H 0.8116 0.6092 0.3944 0.033 Uiso 1 1 calc R .
C10 C 0.9637(4) 0.61108(15) 0.5717(3) 0.0276(7) Uani 1 1 d . .
H10 H 1.0098 0.6514 0.5632 0.033 Uiso 1 1 calc R .
C11 C 1.0126(4) 0.57720(16) 0.6832(3) 0.0257(7) Uani 1 1 d . .
C12 C 0.9486(4) 0.51774(15) 0.6969(3) 0.0251(7) Uani 1 1 d . .
H12 H 0.9845 0.4948 0.7743 0.030 Uiso 1 1 calc R .
C13 C 0.8321(3) 0.49181(15) 0.5975(3) 0.0212(6) Uani 1 1 d . .
C14 C 0.7701(4) 0.42715(15) 0.6015(3) 0.0230(7) Uani 1 1 d . .
C15 C 0.6564(4) 0.40290(15) 0.5035(3) 0.0222(7) Uani 1 1 d . .
C16 C 0.5994(3) 0.33558(15) 0.4998(3) 0.0217(7) Uani 1 1 d . .
C17 C 0.5166(4) 0.31590(16) 0.5841(3) 0.0269(7) Uani 1 1 d . .
H17 H 0.4900 0.3458 0.6403 0.032 Uiso 1 1 calc R .
C18 C 0.4726(4) 0.25240(18) 0.5860(3) 0.0342(8) Uani 1 1 d . .
H18 H 0.4151 0.2391 0.6434 0.041 Uiso 1 1 calc R .
C19 C 0.5112(4) 0.20780(17) 0.5055(3) 0.0333(8) Uani 1 1 d . .
H19 H 0.4807 0.1643 0.5076 0.040 Uiso 1 1 calc R .
C20 C 0.5953(4) 0.22788(17) 0.4215(3) 0.0303(8) Uani 1 1 d . .
H20 H 0.6232 0.1977 0.3663 0.036 Uiso 1 1 calc R .
C21 C 0.6384(4) 0.29109(16) 0.4178(3) 0.0268(7) Uani 1 1 d . .
H21 H 0.6947 0.3045 0.3596 0.032 Uiso 1 1 calc R .
C22 C 0.8435(4) 0.38592(15) 0.7144(3) 0.0276(7) Uani 1 1 d . .
C23 C 0.9830(5) 0.2902(2) 0.7846(4) 0.0579(12) Uani 1 1 d . U
H23A H 0.9857 0.3101 0.8672 0.070 Uiso 1 1 calc R .
H23B H 0.9178 0.2509 0.7754 0.070 Uiso 1 1 calc R .
C24 C 1.1346(6) 0.2741(3) 0.7823(7) 0.093(2) Uani 1 1 d . U
H24A H 1.1339 0.2600 0.6968 0.140 Uiso 1 1 calc GR .
H24B H 1.1740 0.2394 0.8428 0.140 Uiso 1 1 calc GR .
H24C H 1.2034 0.3116 0.8057 0.140 Uiso 1 1 calc GR .

loop_
_atom_site_aniso_label
_atom_site_aniso_U_11
_atom_site_aniso_U_22
_atom_site_aniso_U_33
_atom_site_aniso_U_23
_atom_site_aniso_U_13
_atom_site_aniso_U_12
Br1 0.0325(2) 0.0354(3) 0.0353(2) -0.00487(14) 0.00389(15) -0.00646(16)
O1 0.0419(14) 0.0427(17) 0.0401(14) 0.0184(12) 0.0141(11) 0.0204(13)
O2 0.122(3) 0.0402(18) 0.0226(14) 0.0069(11) 0.0110(15) 0.0213(17)
O3 0.0688(18) 0.0281(15) 0.0284(13) 0.0105(11) 0.0032(12) -0.0051(14)
N1 0.0285(14) 0.0209(15) 0.0187(12) 0.0044(10) 0.0036(10) 0.0015(12)
N2 0.0249(14) 0.0229(16) 0.0229(13) 0.0017(11) 0.0036(10) -0.0019(11)
C1 0.0334(18) 0.0259(19) 0.0215(16) -0.0013(13) 0.0059(13) 0.0080(15)
C2 0.046(2) 0.038(2) 0.0243(17) 0.0034(15) 0.0017(15) 0.0117(19)
C3 0.039(2) 0.048(3) 0.0286(19) -0.0058(17) -0.0039(15) 0.0098(19)
C4 0.0250(17) 0.042(2) 0.0326(19) -0.0096(16) 0.0027(14) 0.0069(16)
C5 0.0255(17) 0.038(2) 0.0293(18) -0.0033(14) 0.0084(14) 0.0041(15)
C6 0.0226(15) 0.0264(19) 0.0229(15) -0.0021(13) 0.0057(12) 0.0071(14)
C7 0.043(2) 0.023(2) 0.0247(17) 0.0024(14) 0.0098(14) 0.0094(16)
C8 0.0246(15) 0.0216(18) 0.0212(15) -0.0006(12) 0.0088(12) 0.0044(13)
C9 0.0317(18) 0.0220(18) 0.0305(17) 0.0051(14) 0.0124(14) 0.0035(15)
C10 0.0295(17) 0.0230(19) 0.0340(18) -0.0022(13) 0.0149(14) -0.0021(14)
C11 0.0261(16) 0.0252(19) 0.0274(16) -0.0060(13) 0.0100(13) 0.0023(14)
C12 0.0289(16) 0.0243(19) 0.0231(15) 0.0032(13) 0.0088(13) 0.0039(14)
C13 0.0240(15) 0.0189(17) 0.0223(15) 0.0012(12) 0.0088(12) 0.0035(13)
C14 0.0270(16) 0.0222(18) 0.0193(15) 0.0030(12) 0.0056(12) 0.0009(13)
C15 0.0270(16) 0.0233(18) 0.0189(15) 0.0007(12) 0.0109(12) 0.0015(13)
C16 0.0199(15) 0.0228(18) 0.0203(15) 0.0021(12) 0.0019(11) 0.0002(13)
C17 0.0277(16) 0.032(2) 0.0216(15) 0.0013(13) 0.0078(12) -0.0008(15)
C18 0.0356(19) 0.041(2) 0.0286(18) 0.0026(15) 0.0127(14) -0.0108(17)
C19 0.0367(19) 0.025(2) 0.0351(19) 0.0026(15) 0.0053(15) -0.0062(16)
C20 0.0337(18) 0.028(2) 0.0292(17) -0.0051(14) 0.0086(14) -0.0001(15)
C21 0.0298(17) 0.0245(19) 0.0288(17) -0.0008(13) 0.0126(13) -0.0021(14)
C22 0.0311(18) 0.022(2) 0.0265(17) 0.0027(13) 0.0021(13) -0.0043(15)
C23 0.062(2) 0.058(3) 0.053(2) 0.028(2) 0.0151(19) 0.030(2)
C24 0.052(3) 0.088(4) 0.137(5) 0.071(4) 0.019(3) 0.022(3)

loop_
_atom_type_symbol
_atom_type_description
_atom_type_scat_dispersion_real
_atom_type_scat_dispersion_imag
_atom_type_scat_source
C C 0.0033 0.0016 'International Tables Vol C Tables 4.2.6.8 and 6.1.1.4'
H H 0.0000 0.0000 'International Tables Vol C Tables 4.2.6.8 and 6.1.1.4'
Br Br -0.2901 2.4595 'International Tables Vol C Tables 4.2.6.8 and 6.1.1.4'
N N 0.0061 0.0033 'International Tables Vol C Tables 4.2.6.8 and 6.1.1.4'
O O 0.0106 0.0060 'International Tables Vol C Tables 4.2.6.8 and 6.1.1.4'

loop_
_geom_angle_atom_site_label_1
_geom_angle_atom_site_label_2
_geom_angle_atom_site_label_3
_geom_angle
C22 O1 C23 116.1(3)
C7 N1 N2 110.4(2)
C7 N1 C8 129.3(3)
C8 N1 N2 119.8(2)
C6 N2 N1 106.7(2)
C15 N2 N1 120.2(2)
C15 N2 C6 132.4(3)
C2 C1 C6 120.8(3)
C2 C1 C7 129.5(3)
C6 C1 C7 109.6(3)
C1 C2 H2 120.7
C3 C2 C1 118.6(3)
C3 C2 H2 120.7
C2 C3 H3 119.9
C2 C3 C4 120.3(3)
C4 C3 H3 119.9
C3 C4 H4 118.7
C5 C4 C3 122.5(3)
C5 C4 H4 118.7
C4 C5 H5 121.5
C4 C5 C6 116.9(3)
C6 C5 H5 121.5
N2 C6 C1 108.4(3)
N2 C6 C5 130.7(3)
C1 C6 C5 120.8(3)
O3 C7 N1 124.3(3)
O3 C7 C1 130.8(3)
N1 C7 C1 104.8(3)
C9 C8 N1 120.5(3)
C9 C8 C13 121.1(3)
C13 C8 N1 118.5(3)
C8 C9 H9 120.1
C8 C9 C10 119.8(3)
C10 C9 H9 120.1
C9 C10 H10 120.2
C11 C10 C9 119.6(3)
C11 C10 H10 120.2
C10 C11 Br1 120.0(3)
C10 C11 C12 121.1(3)
C12 C11 Br1 118.9(2)
C11 C12 H12 120.0
C13 C12 C11 120.0(3)
C13 C12 H12 120.0
C8 C13 C14 118.7(3)
C12 C13 C8 118.4(3)
C12 C13 C14 122.7(3)
C13 C14 C22 118.3(3)
C15 C14 C13 121.7(3)
C15 C14 C22 119.9(3)
N2 C15 C16 117.5(3)
C14 C15 N2 119.3(3)
C14 C15 C16 123.2(3)
C17 C16 C15 119.7(3)
C17 C16 C21 119.7(3)
C21 C16 C15 120.4(3)
C16 C17 H17 120.2
C18 C17 C16 119.6(3)
C18 C17 H17 120.2
C17 C18 H18 119.4
C17 C18 C19 121.1(3)
C19 C18 H18 119.4
C18 C19 H19 120.6
C18 C19 C20 118.9(3)
C20 C19 H19 120.6
C19 C20 H20 119.7
C21 C20 C19 120.5(3)
C21 C20 H20 119.7
C16 C21 H21 120.0
C20 C21 C16 120.1(3)
C20 C21 H21 120.0
O1 C22 C14 111.7(3)
O2 C22 O1 123.9(3)
O2 C22 C14 124.4(3)
O1 C23 H23A 109.5
O1 C23 H23B 109.5
H23A C23 H23B 108.1
C24 C23 O1 110.7(4)
C24 C23 H23A 109.5
C24 C23 H23B 109.5
C23 C24 H24A 109.5
C23 C24 H24B 109.5
C23 C24 H24C 109.5
H24A C24 H24B 109.5
H24A C24 H24C 109.5
H24B C24 H24C 109.5

loop_
_geom_bond_atom_site_label_1
_geom_bond_atom_site_label_2
_geom_bond_distance
Br1 C11 1.903(3)
O1 C22 1.323(4)
O1 C23 1.462(4)
O2 C22 1.192(4)
O3 C7 1.223(4)
N1 N2 1.427(4)
N1 C7 1.398(4)
N1 C8 1.419(4)
N2 C6 1.395(4)
N2 C15 1.391(4)
C1 C2 1.391(4)
C1 C6 1.396(5)
C1 C7 1.438(5)
C2 H2 0.9500
C2 C3 1.369(5)
C3 H3 0.9500
C3 C4 1.394(5)
C4 H4 0.9500
C4 C5 1.380(5)
C5 H5 0.9500
C5 C6 1.398(5)
C8 C9 1.379(4)
C8 C13 1.408(4)
C9 H9 0.9500
C9 C10 1.389(5)
C10 H10 0.9500
C10 C11 1.376(5)
C11 C12 1.389(4)
C12 H12 0.9500
C12 C13 1.388(4)
C13 C14 1.462(4)
C14 C15 1.352(4)
C14 C22 1.502(4)
C15 C16 1.490(4)
C16 C17 1.386(4)
C16 C21 1.398(4)
C17 H17 0.9500
C17 C18 1.384(5)
C18 H18 0.9500
C18 C19 1.387(5)
C19 H19 0.9500
C19 C20 1.393(5)
C20 H20 0.9500
C20 C21 1.378(5)
C21 H21 0.9500
C23 H23A 0.9900
C23 H23B 0.9900
C23 C24 1.384(6)
C24 H24A 0.9800
C24 H24B 0.9800
C24 H24C 0.9800
